data_4132620
loop_
_publ_author_name
'Fan, Louie'
'Jupp, Andrew R.'
'Stephan, Douglas W.'

_publ_section_title
;
 Remote Stereochemistry of a Frustrated Lewis Pair Provides Thermal and
 Photochemical Control of Reactivity.
;
_journal_issue 26
_journal_name_full 'Journal of the American Chemical Society'
_journal_page_first 8119
_journal_page_last 8123
_journal_paper_doi 10.1021/jacs.8b05176
_journal_volume 140
_journal_year 2018
_chemical_formula_sum 'C33 H23 B F10 S'
_chemical_formula_weight 652.38
_space_group_crystal_system monoclinic
_space_group_IT_number 14
_space_group_name_Hall '-P 2ybc'
_space_group_name_H-M_alt 'P 1 21/c 1'
_atom_sites_solution_hydrogens geom
_audit_creation_method SHELXL-2013
_cell_angle_alpha 90
_cell_angle_beta 100.755(8)
_cell_angle_gamma 90
_cell_formula_units_Z 4
_cell_length_a 13.6440(18)
_cell_length_b 10.2135(13)
_cell_length_c 21.876(3)
_cell_measurement_reflns_used 6664
_cell_measurement_temperature 296(2)
_cell_measurement_theta_max 22.25
_cell_measurement_theta_min 2.58
_cell_volume 2994.9(7)
_computing_structure_refinement 'SHELXL-2013 (Sheldrick, 2013)'
_diffrn_ambient_temperature 296(2)
_diffrn_measured_fraction_theta_full 0.999
_diffrn_measured_fraction_theta_max 0.999
_diffrn_measurement_device_type Kappa
_diffrn_radiation_type MoK\a
_diffrn_radiation_wavelength 0.71073
_diffrn_reflns_av_R_equivalents 0.0805
_diffrn_reflns_av_unetI/netI 0.0761
_diffrn_reflns_Laue_measured_fraction_full 0.999
_diffrn_reflns_Laue_measured_fraction_max 0.999
_diffrn_reflns_limit_h_max 17
_diffrn_reflns_limit_h_min -17
_diffrn_reflns_limit_k_max 12
_diffrn_reflns_limit_k_min -13
_diffrn_reflns_limit_l_max 28
_diffrn_reflns_limit_l_min -28
_diffrn_reflns_number 39839
_diffrn_reflns_point_group_measured_fraction_full 0.999
_diffrn_reflns_point_group_measured_fraction_max 0.999
_diffrn_reflns_theta_full 25.242
_diffrn_reflns_theta_max 27.107
_diffrn_reflns_theta_min 1.519
_exptl_absorpt_coefficient_mu 0.193
_exptl_absorpt_correction_T_max 0.7456
_exptl_absorpt_correction_T_min 0.6254
_exptl_absorpt_correction_type multi-scan
_exptl_absorpt_process_details sadabs
_exptl_crystal_colour colourless
_exptl_crystal_density_diffrn 1.447
_exptl_crystal_description shard
_exptl_crystal_F_000 1328
_exptl_crystal_size_max 0.135
_exptl_crystal_size_mid 0.105
_exptl_crystal_size_min 0.078
_refine_diff_density_max 0.500
_refine_diff_density_min -0.693
_refine_diff_density_rms 0.124
_refine_ls_extinction_method none
_refine_ls_goodness_of_fit_ref 0.999
_refine_ls_hydrogen_treatment constr
_refine_ls_matrix_type full
_refine_ls_number_parameters 407
_refine_ls_number_reflns 6602
_refine_ls_number_restraints 0
_refine_ls_restrained_S_all 0.999
_refine_ls_R_factor_all 0.1154
_refine_ls_R_factor_gt 0.0579
_refine_ls_shift/su_max 0.001
_refine_ls_shift/su_mean 0.000
_refine_ls_structure_factor_coef Fsqd
_refine_ls_weighting_details 'w=1/[\s^2^(Fo^2^)+(0.1194P)^2^+0.7064P] where P=(Fo^2^+2Fc^2^)/3'
_refine_ls_weighting_scheme calc
_refine_ls_wR_factor_gt 0.1578
_refine_ls_wR_factor_ref 0.2067
_reflns_Friedel_coverage 0.000
_reflns_number_gt 4006
_reflns_number_total 6602
_reflns_threshold_expression 'I > 2\s(I)'
_cod_data_source_file ja8b05176_si_003.cif
_cod_data_source_block final_a
_cod_original_cell_volume 2995.0(7)
_cod_original_sg_symbol_H-M 'P 21/c'
_cod_database_code 4132620
_shelx_space_group_comment
;
The symmetry employed for this shelxl refinement is uniquely defined
by the following loop, which should always be used as a source of
symmetry information in preference to the above space-group names.
They are only intended as comments.
;
_shelx_estimated_absorpt_t_min 0.974
_shelx_estimated_absorpt_t_max 0.985
_shelxl_version_number 2013-4

loop_
_space_group_symop_operation_xyz
'x, y, z'
'-x, y+1/2, -z+1/2'
'-x, -y, -z'
'x, -y-1/2, z-1/2'

loop_
_atom_site_label
_atom_site_type_symbol
_atom_site_fract_x
_atom_site_fract_y
_atom_site_fract_z
_atom_site_U_iso_or_equiv
_atom_site_adp_type
_atom_site_occupancy
_atom_site_site_symmetry_order
_atom_site_calc_flag
_atom_site_refinement_flags_posn
_atom_site_refinement_flags_adp
S1 S 0.74164(5) 0.45350(8) 0.56938(3) 0.0261(2) Uani 1 1 d . .
F1 F 0.53426(18) 0.6293(2) 0.76432(10) 0.0524(6) Uani 1 1 d . .
F2 F 0.3396(2) 0.5919(3) 0.75877(15) 0.0818(9) Uani 1 1 d . .
F3 F 0.23230(17) 0.4380(3) 0.67041(17) 0.0853(10) Uani 1 1 d . .
F4 F 0.32523(16) 0.3128(3) 0.58739(12) 0.0670(8) Uani 1 1 d . .
F5 F 0.51895(14) 0.3478(2) 0.59098(9) 0.0474(6) Uani 1 1 d . .
C1 C 0.6696(2) 0.5646(3) 0.60829(14) 0.0255(7) Uani 1 1 d . .
C2 C 0.6320(2) 0.6624(3) 0.57070(15) 0.0325(8) Uani 1 1 d . .
H2A H 0.6448 0.6564 0.5305 0.039 Uiso 1 1 calc R U
C3 C 0.5717(3) 0.7821(4) 0.58249(17) 0.0383(8) Uani 1 1 d . .
C4 C 0.4605(3) 0.7522(5) 0.5585(2) 0.0582(12) Uani 1 1 d . .
H4A H 0.4509 0.7263 0.5157 0.087 Uiso 1 1 calc R U
H4B H 0.4216 0.8291 0.5623 0.087 Uiso 1 1 calc R U
H4C H 0.4397 0.6826 0.5827 0.087 Uiso 1 1 calc R U
C5 C 0.6045(4) 0.8942(4) 0.5446(2) 0.0665(14) Uani 1 1 d . .
H5A H 0.5950 0.8693 0.5016 0.100 Uiso 1 1 calc R U
H5B H 0.6738 0.9130 0.5597 0.100 Uiso 1 1 calc R U
H5C H 0.5654 0.9706 0.5488 0.100 Uiso 1 1 calc R U
C6 C 0.5875(3) 0.8236(4) 0.65031(18) 0.0472(10) Uani 1 1 d . .
H6A H 0.5474 0.8993 0.6543 0.071 Uiso 1 1 calc R U
H6B H 0.6566 0.8444 0.6647 0.071 Uiso 1 1 calc R U
H6C H 0.5685 0.7534 0.6748 0.071 Uiso 1 1 calc R U
F6 F 0.65944(19) 0.4207(2) 0.80207(9) 0.0546(6) Uani 1 1 d . .
C7 C 0.5393(2) 0.4891(3) 0.67859(15) 0.0319(8) Uani 1 1 d . .
F7 F 0.7684(3) 0.5159(3) 0.90606(10) 0.0908(11) Uani 1 1 d . .
C8 C 0.4876(3) 0.5482(3) 0.71926(17) 0.0402(9) Uani 1 1 d . .
F8 F 0.9077(2) 0.7056(3) 0.90062(13) 0.1014(12) Uani 1 1 d . .
C9 C 0.3848(3) 0.5299(4) 0.7174(2) 0.0539(12) Uani 1 1 d . .
F9 F 0.93121(17) 0.8007(3) 0.78751(14) 0.0759(9) Uani 1 1 d . .
C10 C 0.3310(3) 0.4517(4) 0.6723(2) 0.0540(12) Uani 1 1 d . .
F10 F 0.81549(14) 0.7202(2) 0.68461(10) 0.0440(5) Uani 1 1 d . .
C11 C 0.3781(3) 0.3906(4) 0.63132(19) 0.0457(10) Uani 1 1 d . .
C12 C 0.4792(2) 0.4101(4) 0.63449(16) 0.0368(8) Uani 1 1 d . .
C19 C 0.8642(2) 0.5225(3) 0.57976(14) 0.0253(7) Uani 1 1 d . .
C18 C 0.8010(3) 0.6640(4) 0.73778(17) 0.0398(9) Uani 1 1 d . .
C17 C 0.8628(3) 0.7077(4) 0.7914(2) 0.0552(12) Uani 1 1 d . .
C16 C 0.8518(4) 0.6591(5) 0.8480(2) 0.0678(15) Uani 1 1 d . .
C15 C 0.7823(4) 0.5645(5) 0.85052(17) 0.0624(14) Uani 1 1 d . .
C14 C 0.7246(3) 0.5189(4) 0.79620(16) 0.0462(10) Uani 1 1 d . .
C13 C 0.7286(2) 0.5679(3) 0.73771(15) 0.0327(8) Uani 1 1 d . .
C20 C 0.8887(2) 0.5924(3) 0.53064(14) 0.0285(7) Uani 1 1 d . .
H20A H 0.8436 0.5989 0.4932 0.034 Uiso 1 1 calc R U
C21 C 0.9814(2) 0.6529(3) 0.53764(15) 0.0319(8) Uani 1 1 d . .
H21A H 0.9978 0.7009 0.5048 0.038 Uiso 1 1 calc R U
C22 C 1.0501(2) 0.6424(3) 0.59335(15) 0.0313(7) Uani 1 1 d . .
C23 C 1.0231(2) 0.5710(3) 0.64148(15) 0.0313(8) Uani 1 1 d . .
H23A H 1.0678 0.5639 0.6790 0.038 Uiso 1 1 calc R U
C24 C 0.9319(2) 0.5104(3) 0.63509(14) 0.0301(7) Uani 1 1 d . .
H24A H 0.9157 0.4616 0.6677 0.036 Uiso 1 1 calc R U
C25 C 1.1499(3) 0.7086(4) 0.60072(19) 0.0482(10) Uani 1 1 d . .
H25A H 1.1937 0.6572 0.5807 0.072 Uiso 1 1 calc R U
H25B H 1.1780 0.7170 0.6442 0.072 Uiso 1 1 calc R U
H25C H 1.1418 0.7939 0.5820 0.072 Uiso 1 1 calc R U
C40 C 0.7077(2) 0.3598(3) 0.67291(14) 0.0273(7) Uani 1 1 d . .
H40A H 0.7032 0.2990 0.7039 0.033 Uiso 1 1 calc R U
C41 C 0.7538(2) 0.3273(3) 0.62676(13) 0.0248(7) Uani 1 1 d . .
C42 C 0.8099(2) 0.2086(3) 0.61697(14) 0.0283(7) Uani 1 1 d . .
C43 C 0.8177(3) 0.1621(4) 0.55842(16) 0.0390(8) Uani 1 1 d . .
H43A H 0.7884 0.2087 0.5232 0.047 Uiso 1 1 calc R U
C44 C 0.8684(3) 0.0482(4) 0.55196(18) 0.0488(10) Uani 1 1 d . .
H44A H 0.8726 0.0180 0.5124 0.059 Uiso 1 1 calc R U
C45 C 0.9126(3) -0.0213(4) 0.60328(18) 0.0468(10) Uani 1 1 d . .
H45A H 0.9472 -0.0981 0.5987 0.056 Uiso 1 1 calc R U
C46 C 0.9056(3) 0.0229(4) 0.66148(19) 0.0471(10) Uani 1 1 d . .
H46A H 0.9344 -0.0252 0.6963 0.057 Uiso 1 1 calc R U
C47 C 0.8566(3) 0.1369(4) 0.66866(16) 0.0384(8) Uani 1 1 d . .
H47A H 0.8543 0.1672 0.7085 0.046 Uiso 1 1 calc R U
B1 B 0.6597(3) 0.5026(4) 0.67579(16) 0.0270(8) Uani 1 1 d . .

loop_
_atom_site_aniso_label
_atom_site_aniso_U_11
_atom_site_aniso_U_22
_atom_site_aniso_U_33
_atom_site_aniso_U_23
_atom_site_aniso_U_13
_atom_site_aniso_U_12
S1 0.0225(4) 0.0334(4) 0.0208(4) 0.0016(3) -0.0002(3) -0.0006(3)
F1 0.0699(15) 0.0467(13) 0.0458(13) -0.0050(10) 0.0239(11) 0.0151(12)
F2 0.089(2) 0.0503(15) 0.129(3) 0.0097(16) 0.0807(19) 0.0229(14)
F3 0.0322(13) 0.0558(16) 0.177(3) 0.0298(18) 0.0426(16) 0.0073(12)
F4 0.0331(12) 0.0754(18) 0.0844(18) 0.0094(14) -0.0097(12) -0.0228(12)
F5 0.0350(11) 0.0700(16) 0.0365(11) -0.0137(10) 0.0047(9) -0.0154(11)
C1 0.0161(14) 0.0317(18) 0.0270(15) -0.0012(13) -0.0002(12) -0.0005(13)
C2 0.0241(16) 0.043(2) 0.0290(16) 0.0045(15) 0.0022(13) 0.0003(15)
C3 0.0347(19) 0.038(2) 0.0399(19) 0.0070(16) 0.0017(15) 0.0074(16)
C4 0.032(2) 0.071(3) 0.066(3) -0.011(2) -0.0059(19) 0.014(2)
C5 0.071(3) 0.048(3) 0.084(3) 0.034(2) 0.024(3) 0.025(2)
C6 0.053(2) 0.036(2) 0.049(2) -0.0017(17) -0.0004(18) 0.0123(18)
F6 0.0883(18) 0.0466(14) 0.0300(11) 0.0080(9) 0.0139(11) 0.0135(13)
C7 0.0286(17) 0.0363(19) 0.0316(17) 0.0069(14) 0.0074(14) 0.0051(15)
F7 0.166(3) 0.0719(18) 0.0232(12) -0.0008(12) -0.0130(14) 0.0504(19)
C8 0.048(2) 0.0301(19) 0.047(2) 0.0036(16) 0.0189(17) 0.0095(17)
F8 0.111(2) 0.093(2) 0.0681(18) -0.0473(16) -0.0654(17) 0.0467(18)
C9 0.053(2) 0.042(2) 0.079(3) 0.018(2) 0.044(2) 0.024(2)
F9 0.0424(14) 0.0587(16) 0.109(2) -0.0355(15) -0.0319(14) 0.0017(12)
C10 0.030(2) 0.039(2) 0.096(3) 0.021(2) 0.020(2) 0.0032(18)
F10 0.0311(11) 0.0433(12) 0.0542(13) -0.0054(10) -0.0013(9) -0.0090(9)
C11 0.0317(19) 0.042(2) 0.062(3) 0.0120(19) 0.0042(18) -0.0009(18)
C12 0.0243(17) 0.046(2) 0.0391(19) 0.0076(16) 0.0035(14) -0.0015(15)
C19 0.0204(15) 0.0280(17) 0.0271(16) 0.0013(13) 0.0036(12) 0.0031(13)
C18 0.0312(18) 0.038(2) 0.044(2) -0.0098(17) -0.0095(15) 0.0099(16)
C17 0.040(2) 0.044(2) 0.067(3) -0.023(2) -0.026(2) 0.0117(19)
C16 0.076(3) 0.061(3) 0.047(3) -0.027(2) -0.040(2) 0.034(3)
C15 0.098(4) 0.055(3) 0.0244(19) -0.0060(18) -0.016(2) 0.041(3)
C14 0.066(3) 0.037(2) 0.0317(19) -0.0008(16) -0.0032(17) 0.015(2)
C13 0.0323(18) 0.0312(18) 0.0308(17) -0.0040(14) -0.0040(14) 0.0083(15)
C20 0.0319(17) 0.0311(17) 0.0218(15) 0.0028(13) 0.0035(13) 0.0038(14)
C21 0.0345(18) 0.0314(18) 0.0307(17) 0.0094(14) 0.0087(14) -0.0002(15)
C22 0.0278(17) 0.0305(18) 0.0364(18) 0.0012(14) 0.0079(14) -0.0008(14)
C23 0.0240(16) 0.039(2) 0.0281(16) 0.0047(14) -0.0025(13) 0.0000(14)
C24 0.0270(16) 0.0371(19) 0.0258(16) 0.0080(13) 0.0039(13) -0.0008(14)
C25 0.036(2) 0.050(2) 0.058(2) 0.0079(19) 0.0060(18) -0.0100(18)
C40 0.0228(15) 0.0293(17) 0.0291(16) 0.0042(13) 0.0025(12) -0.0052(13)
C41 0.0201(15) 0.0294(17) 0.0241(15) 0.0016(12) 0.0018(12) -0.0042(13)
C42 0.0226(15) 0.0312(18) 0.0300(16) -0.0008(13) 0.0022(13) -0.0023(13)
C43 0.042(2) 0.041(2) 0.0304(18) -0.0035(15) -0.0009(15) 0.0070(17)
C44 0.054(2) 0.052(3) 0.038(2) -0.0170(18) 0.0018(17) 0.010(2)
C45 0.048(2) 0.038(2) 0.053(2) -0.0083(18) 0.0059(18) 0.0078(18)
C46 0.052(2) 0.041(2) 0.046(2) 0.0072(18) 0.0049(18) 0.0135(19)
C47 0.040(2) 0.042(2) 0.0330(18) 0.0013(15) 0.0067(15) 0.0096(17)
B1 0.0249(18) 0.0299(19) 0.0252(17) 0.0012(14) 0.0023(14) 0.0019(15)

loop_
_atom_type_symbol
_atom_type_description
_atom_type_scat_dispersion_real
_atom_type_scat_dispersion_imag
_atom_type_scat_source
C C 0.0033 0.0016 'International Tables Vol C Tables 4.2.6.8 and 6.1.1.4'
H H 0.0000 0.0000 'International Tables Vol C Tables 4.2.6.8 and 6.1.1.4'
B B 0.0013 0.0007 'International Tables Vol C Tables 4.2.6.8 and 6.1.1.4'
F F 0.0171 0.0103 'International Tables Vol C Tables 4.2.6.8 and 6.1.1.4'
S S 0.1246 0.1234 'International Tables Vol C Tables 4.2.6.8 and 6.1.1.4'

loop_
_geom_angle_atom_site_label_1
_geom_angle_atom_site_label_2
_geom_angle_atom_site_label_3
_geom_angle
C41 S1 C19 103.46(14)
C41 S1 C1 96.27(14)
C19 S1 C1 105.63(14)
C2 C1 B1 139.4(3)
C2 C1 S1 111.0(2)
B1 C1 S1 108.9(2)
C1 C2 C3 130.9(3)
C1 C2 H2A 114.6
C3 C2 H2A 114.6
C2 C3 C6 114.0(3)
C2 C3 C5 106.7(3)
C6 C3 C5 108.5(3)
C2 C3 C4 108.2(3)
C6 C3 C4 109.8(3)
C5 C3 C4 109.5(3)
C3 C4 H4A 109.5
C3 C4 H4B 109.5
H4A C4 H4B 109.5
C3 C4 H4C 109.5
H4A C4 H4C 109.5
H4B C4 H4C 109.5
C3 C5 H5A 109.5
C3 C5 H5B 109.5
H5A C5 H5B 109.5
C3 C5 H5C 109.5
H5A C5 H5C 109.5
H5B C5 H5C 109.5
C3 C6 H6A 109.5
C3 C6 H6B 109.5
H6A C6 H6B 109.5
C3 C6 H6C 109.5
H6A C6 H6C 109.5
H6B C6 H6C 109.5
C8 C7 C12 113.2(3)
C8 C7 B1 128.2(3)
C12 C7 B1 118.6(3)
F1 C8 C7 120.8(3)
F1 C8 C9 115.7(3)
C7 C8 C9 123.5(4)
F2 C9 C10 120.5(4)
F2 C9 C8 119.8(4)
C10 C9 C8 119.6(4)
C11 C10 F3 121.9(4)
C11 C10 C9 119.4(4)
F3 C10 C9 118.7(4)
F4 C11 C10 119.3(4)
F4 C11 C12 121.1(4)
C10 C11 C12 119.6(4)
F5 C12 C11 115.3(3)
F5 C12 C7 120.0(3)
C11 C12 C7 124.6(4)
C24 C19 C20 120.5(3)
C24 C19 S1 122.0(2)
C20 C19 S1 117.4(2)
F10 C18 C13 121.3(3)
F10 C18 C17 115.5(4)
C13 C18 C17 123.2(4)
C16 C17 F9 120.5(4)
C16 C17 C18 119.8(4)
F9 C17 C18 119.6(4)
C15 C16 C17 119.3(4)
C15 C16 F8 120.3(5)
C17 C16 F8 120.5(5)
C16 C15 F7 120.7(4)
C16 C15 C14 119.7(4)
F7 C15 C14 119.6(5)
F6 C14 C15 116.5(4)
F6 C14 C13 119.5(3)
C15 C14 C13 124.0(4)
C18 C13 C14 113.8(3)
C18 C13 B1 125.8(3)
C14 C13 B1 120.1(3)
C19 C20 C21 119.4(3)
C19 C20 H20A 120.3
C21 C20 H20A 120.3
C20 C21 C22 120.7(3)
C20 C21 H21A 119.6
C22 C21 H21A 119.6
C23 C22 C21 118.2(3)
C23 C22 C25 121.3(3)
C21 C22 C25 120.5(3)
C24 C23 C22 121.6(3)
C24 C23 H23A 119.2
C22 C23 H23A 119.2
C23 C24 C19 119.5(3)
C23 C24 H24A 120.3
C19 C24 H24A 120.3
C22 C25 H25A 109.5
C22 C25 H25B 109.5
H25A C25 H25B 109.5
C22 C25 H25C 109.5
H25A C25 H25C 109.5
H25B C25 H25C 109.5
C41 C40 B1 120.8(3)
C41 C40 H40A 119.6
B1 C40 H40A 119.6
C40 C41 C42 130.5(3)
C40 C41 S1 111.1(2)
C42 C41 S1 118.4(2)
C43 C42 C47 117.8(3)
C43 C42 C41 123.2(3)
C47 C42 C41 119.0(3)
C44 C43 C42 120.7(3)
C44 C43 H43A 119.6
C42 C43 H43A 119.6
C45 C44 C43 120.5(4)
C45 C44 H44A 119.7
C43 C44 H44A 119.7
C44 C45 C46 119.6(4)
C44 C45 H45A 120.2
C46 C45 H45A 120.2
C47 C46 C45 120.5(4)
C47 C46 H46A 119.7
C45 C46 H46A 119.7
C46 C47 C42 120.8(3)
C46 C47 H47A 119.6
C42 C47 H47A 119.6
C40 B1 C1 102.3(3)
C40 B1 C13 103.1(2)
C1 B1 C13 117.2(3)
C40 B1 C7 109.9(3)
C1 B1 C7 108.3(2)
C13 B1 C7 114.9(3)

loop_
_geom_bond_atom_site_label_1
_geom_bond_atom_site_label_2
_geom_bond_distance
S1 C41 1.785(3)
S1 C19 1.790(3)
S1 C1 1.814(3)
F1 C8 1.352(4)
F2 C9 1.344(5)
F3 C10 1.347(4)
F4 C11 1.347(5)
F5 C12 1.341(4)
C1 C2 1.334(4)
C1 B1 1.635(5)
C2 C3 1.522(5)
C2 H2A 0.9300
C3 C6 1.519(5)
C3 C5 1.528(5)
C3 C4 1.541(5)
C4 H4A 0.9600
C4 H4B 0.9600
C4 H4C 0.9600
C5 H5A 0.9600
C5 H5B 0.9600
C5 H5C 0.9600
C6 H6A 0.9600
C6 H6B 0.9600
C6 H6C 0.9600
F6 C14 1.362(5)
C7 C8 1.374(5)
C7 C12 1.400(5)
C7 B1 1.662(5)
F7 C15 1.359(5)
C8 C9 1.408(6)
F8 C16 1.344(4)
C9 C10 1.372(6)
F9 C17 1.345(5)
C10 C11 1.349(6)
F10 C18 1.344(4)
C11 C12 1.383(5)
C19 C24 1.384(4)
C19 C20 1.382(4)
C18 C13 1.393(5)
C18 C17 1.385(5)
C17 C16 1.368(7)
C16 C15 1.362(7)
C15 C14 1.378(5)
C14 C13 1.384(5)
C13 B1 1.639(5)
C20 C21 1.390(5)
C20 H20A 0.9300
C21 C22 1.397(4)
C21 H21A 0.9300
C22 C23 1.386(5)
C22 C25 1.502(5)
C23 C24 1.373(4)
C23 H23A 0.9300
C24 H24A 0.9300
C25 H25A 0.9600
C25 H25B 0.9600
C25 H25C 0.9600
C40 C41 1.327(4)
C40 B1 1.606(5)
C40 H40A 0.9300
C41 C42 1.471(4)
C42 C43 1.389(5)
C42 C47 1.397(5)
C43 C44 1.374(5)
C43 H43A 0.9300
C44 C45 1.370(5)
C44 H44A 0.9300
C45 C46 1.371(5)
C45 H45A 0.9300
C46 C47 1.367(5)
C46 H46A 0.9300
C47 H47A 0.9300
